data_4038314
loop_
_publ_author_name
'Chand-Thakuri, Pratibha'
'Landge, Vinod G.'
'Kapoor, Mohit'
'Young, Michael C.'

_publ_section_title
;
 One-Pot C-H Arylation/Lactamization Cascade Reaction of Free
 Benzylamines.
;
_journal_name_full 'The Journal of organic chemistry'
_journal_paper_doi 10.1021/acs.joc.0c00542
_journal_year 2020
_chemical_formula_sum 'C15 H15 N O S'
_chemical_formula_weight 257.34
_space_group_crystal_system monoclinic
_space_group_IT_number 14
_space_group_name_Hall '-P 2ybc'
_space_group_name_H-M_alt 'P 1 21/c 1'
_atom_sites_solution_hydrogens difmap
_audit_creation_method SHELXL-2017/1
_cell_angle_alpha 90
_cell_angle_beta 98.233(9)
_cell_angle_gamma 90
_cell_formula_units_Z 4
_cell_length_a 8.365(5)
_cell_length_b 12.146(7)
_cell_length_c 12.735(8)
_cell_measurement_reflns_used 8241
_cell_measurement_temperature 100(2)
_cell_measurement_theta_max 32.295
_cell_measurement_theta_min 2.329
_cell_volume 1280.6(13)
_computing_structure_refinement 'SHELXL-2017/1 (Sheldrick, 2017)'
_computing_structure_solution 'SHELXT 2014/5 (Sheldrick, 2014)'
_diffrn_ambient_temperature 100(2)
_diffrn_measured_fraction_theta_full 1.000
_diffrn_measured_fraction_theta_max 0.952
_diffrn_measurement_device_type 'Bruker APEXIII CCD'
_diffrn_measurement_method 'omega and phi scans'
_diffrn_radiation_type MoK\a
_diffrn_radiation_wavelength 0.71073
_diffrn_reflns_av_R_equivalents 0.0529
_diffrn_reflns_av_unetI/netI 0.0411
_diffrn_reflns_Laue_measured_fraction_full 1.000
_diffrn_reflns_Laue_measured_fraction_max 0.952
_diffrn_reflns_limit_h_max 12
_diffrn_reflns_limit_h_min -12
_diffrn_reflns_limit_k_max 18
_diffrn_reflns_limit_k_min -18
_diffrn_reflns_limit_l_max 19
_diffrn_reflns_limit_l_min -19
_diffrn_reflns_number 21200
_diffrn_reflns_point_group_measured_fraction_full 1.000
_diffrn_reflns_point_group_measured_fraction_max 0.952
_diffrn_reflns_theta_full 25.242
_diffrn_reflns_theta_max 33.187
_diffrn_reflns_theta_min 2.329
_diffrn_source 'fine-focus sealed tube'
_exptl_absorpt_coefficient_mu 0.239
_exptl_absorpt_correction_type multi-scan
_exptl_absorpt_process_details '(SADABS; Bruker, 2017)'
_exptl_crystal_colour 'translucent yellow'
_exptl_crystal_density_diffrn 1.335
_exptl_crystal_description prism
_exptl_crystal_F_000 544
_exptl_crystal_size_max 0.385
_exptl_crystal_size_mid 0.144
_exptl_crystal_size_min 0.060
_exptl_transmission_factor_max 0.986
_exptl_transmission_factor_min 0.669
_refine_diff_density_max 0.538
_refine_diff_density_min -0.292
_refine_diff_density_rms 0.067
_refine_ls_extinction_method none
_refine_ls_goodness_of_fit_ref 0.978
_refine_ls_hydrogen_treatment refall
_refine_ls_matrix_type full
_refine_ls_number_parameters 223
_refine_ls_number_reflns 4667
_refine_ls_number_restraints 0
_refine_ls_restrained_S_all 0.978
_refine_ls_R_factor_all 0.0581
_refine_ls_R_factor_gt 0.0420
_refine_ls_shift/su_max 0.000
_refine_ls_shift/su_mean 0.000
_refine_ls_structure_factor_coef Fsqd
_refine_ls_weighting_details 'w=1/[\s^2^(Fo^2^)+(0.1000P)^2^] where P=(Fo^2^+2Fc^2^)/3'
_refine_ls_weighting_scheme calc
_refine_ls_wR_factor_gt 0.1222
_refine_ls_wR_factor_ref 0.1368
_reflns_Friedel_coverage 0.000
_reflns_number_gt 3635
_reflns_number_total 4667
_reflns_threshold_expression 'I > 2\s(I)'
_cod_data_source_file jo0c00542_si_003.cif
_cod_data_source_block PCT_2_158_0m_a
_cod_original_cell_volume 1280.4(13)
_cod_original_sg_symbol_H-M 'P 21/c'
_cod_database_code 4038314
_shelx_shelxl_version_number 2017/1
_shelx_space_group_comment
;
The symmetry employed for this shelxl refinement is uniquely defined
by the following loop, which should always be used as a source of
symmetry information in preference to the above space-group names.
They are only intended as comments.
;

loop_
_space_group_symop_operation_xyz
'x, y, z'
'-x, y+1/2, -z+1/2'
'-x, -y, -z'
'x, -y-1/2, z-1/2'

loop_
_atom_site_label
_atom_site_type_symbol
_atom_site_fract_x
_atom_site_fract_y
_atom_site_fract_z
_atom_site_U_iso_or_equiv
_atom_site_adp_type
_atom_site_occupancy
_atom_site_site_symmetry_order
_atom_site_calc_flag
_atom_site_refinement_flags_posn
_atom_site_refinement_flags_adp
_atom_site_refinement_flags_occupancy
_atom_site_disorder_assembly
_atom_site_disorder_group
S1 S 0.31060(3) 0.22644(2) 0.22839(2) 0.02286(10) Uani 1 1 d . . . . .
O1 O 0.35463(10) 0.08357(6) 0.41800(7) 0.02198(18) Uani 1 1 d . . . . .
N1 N 0.61012(11) 0.13501(7) 0.47894(8) 0.01862(19) Uani 1 1 d . . . . .
C1 C 0.88315(14) 0.12881(10) 0.56047(12) 0.0273(3) Uani 1 1 d . . . . .
C2 C 0.82729(15) 0.16589(10) 0.36713(11) 0.0263(3) Uani 1 1 d . . . . .
C3 C 0.76910(12) 0.18781(9) 0.47388(10) 0.0195(2) Uani 1 1 d . . . . .
C4 C 0.76033(12) 0.31224(8) 0.49456(9) 0.0174(2) Uani 1 1 d . . . . .
C5 C 0.86422(13) 0.36167(9) 0.57660(10) 0.0202(2) Uani 1 1 d . . . . .
C6 C 0.86788(13) 0.47531(9) 0.59379(10) 0.0219(2) Uani 1 1 d . . . . .
C7 C 0.98263(15) 0.52585(11) 0.68184(11) 0.0270(3) Uani 1 1 d . . . . .
C8 C 0.76247(14) 0.54117(9) 0.52650(11) 0.0239(2) Uani 1 1 d . . . . .
C9 C 0.65706(14) 0.49436(9) 0.44587(10) 0.0220(2) Uani 1 1 d . . . . .
C10 C 0.65338(12) 0.37994(8) 0.42778(9) 0.0181(2) Uani 1 1 d . . . . .
C11 C 0.53493(12) 0.33904(8) 0.34064(9) 0.0183(2) Uani 1 1 d . . . . .
C12 C 0.48119(14) 0.40203(10) 0.24765(10) 0.0238(2) Uani 1 1 d . . . . .
C13 C 0.36285(15) 0.35095(10) 0.18034(11) 0.0260(2) Uani 1 1 d . . . . .
C14 C 0.45355(13) 0.23975(8) 0.33893(9) 0.0176(2) Uani 1 1 d . . . . .
C15 C 0.46991(12) 0.14841(8) 0.41491(9) 0.0174(2) Uani 1 1 d . . . . .
H1A H 0.850(2) 0.1404(13) 0.6266(15) 0.030(4) Uiso 1 1 d . . . . .
H1B H 0.879(2) 0.0547(17) 0.5516(16) 0.048(6) Uiso 1 1 d . . . . .
H1C H 0.998(2) 0.1577(16) 0.5600(15) 0.044(5) Uiso 1 1 d . . . . .
H2A H 0.940(2) 0.1899(15) 0.3743(14) 0.037(5) Uiso 1 1 d . . . . .
H2B H 0.824(2) 0.0888(15) 0.3572(16) 0.044(5) Uiso 1 1 d . . . . .
H2C H 0.7563(18) 0.1965(12) 0.3072(13) 0.020(3) Uiso 1 1 d . . . . .
H5 H 0.9346(19) 0.3201(14) 0.6216(14) 0.026(4) Uiso 1 1 d . . . . .
H8 H 0.7568(19) 0.6190(13) 0.5412(14) 0.032(4) Uiso 1 1 d . . . . .
H7A H 1.042(3) 0.4699(17) 0.7254(17) 0.056(6) Uiso 1 1 d . . . . .
H7B H 1.052(3) 0.5745(17) 0.6508(19) 0.056(6) Uiso 1 1 d . . . . .
H7C H 0.912(2) 0.5670(17) 0.7270(17) 0.055(6) Uiso 1 1 d . . . . .
H9 H 0.5837(18) 0.5415(12) 0.4056(12) 0.020(4) Uiso 1 1 d . . . . .
H12 H 0.526(2) 0.4693(14) 0.2335(13) 0.031(4) Uiso 1 1 d . . . . .
H13 H 0.319(2) 0.3731(14) 0.1108(15) 0.035(5) Uiso 1 1 d . . . . .
H14 H 0.6123(19) 0.0767(13) 0.5208(13) 0.023(4) Uiso 1 1 d . . . . .

loop_
_atom_site_aniso_label
_atom_site_aniso_U_11
_atom_site_aniso_U_22
_atom_site_aniso_U_33
_atom_site_aniso_U_23
_atom_site_aniso_U_13
_atom_site_aniso_U_12
S1 0.02479(15) 0.01897(15) 0.02315(18) -0.00040(10) -0.00232(11) 0.00180(9)
O1 0.0222(4) 0.0146(3) 0.0278(5) 0.0017(3) -0.0008(3) -0.0046(3)
N1 0.0193(4) 0.0120(4) 0.0239(5) 0.0035(3) 0.0005(3) -0.0018(3)
C1 0.0215(5) 0.0179(5) 0.0402(8) 0.0048(5) -0.0040(5) 0.0000(4)
C2 0.0262(5) 0.0193(5) 0.0356(7) -0.0039(5) 0.0116(5) 0.0018(4)
C3 0.0171(4) 0.0126(4) 0.0286(6) 0.0011(4) 0.0032(4) -0.0004(3)
C4 0.0179(4) 0.0125(4) 0.0224(5) 0.0011(4) 0.0055(4) -0.0013(3)
C5 0.0188(4) 0.0184(5) 0.0237(6) 0.0004(4) 0.0047(4) -0.0034(4)
C6 0.0207(5) 0.0199(5) 0.0270(6) -0.0038(4) 0.0096(4) -0.0064(4)
C7 0.0259(5) 0.0254(6) 0.0307(7) -0.0077(5) 0.0076(5) -0.0094(4)
C8 0.0230(5) 0.0138(4) 0.0366(7) -0.0033(4) 0.0097(5) -0.0033(4)
C9 0.0211(4) 0.0133(4) 0.0325(6) 0.0020(4) 0.0071(4) -0.0009(3)
C10 0.0180(4) 0.0130(4) 0.0239(5) 0.0007(4) 0.0050(4) -0.0017(3)
C11 0.0192(4) 0.0139(4) 0.0226(5) 0.0022(4) 0.0055(4) 0.0013(3)
C12 0.0254(5) 0.0189(5) 0.0274(6) 0.0079(4) 0.0051(4) 0.0014(4)
C13 0.0280(5) 0.0255(5) 0.0239(6) 0.0062(4) 0.0019(4) 0.0050(4)
C14 0.0191(4) 0.0129(4) 0.0205(5) 0.0000(4) 0.0017(4) 0.0011(3)
C15 0.0198(4) 0.0116(4) 0.0205(5) -0.0001(3) 0.0023(4) -0.0002(3)

loop_
_atom_type_symbol
_atom_type_description
_atom_type_scat_dispersion_real
_atom_type_scat_dispersion_imag
_atom_type_scat_source
C C 0.0033 0.0016 'International Tables Vol C Tables 4.2.6.8 and 6.1.1.4'
H H 0.0000 0.0000 'International Tables Vol C Tables 4.2.6.8 and 6.1.1.4'
N N 0.0061 0.0033 'International Tables Vol C Tables 4.2.6.8 and 6.1.1.4'
O O 0.0106 0.0060 'International Tables Vol C Tables 4.2.6.8 and 6.1.1.4'
S S 0.1246 0.1234 'International Tables Vol C Tables 4.2.6.8 and 6.1.1.4'

loop_
_geom_angle_atom_site_label_1
_geom_angle_atom_site_label_2
_geom_angle_atom_site_label_3
_geom_angle
_geom_angle_site_symmetry_1
_geom_angle_site_symmetry_3
_geom_angle_publ_flag
C13 S1 C14 91.51(6) . . ?
C15 N1 C3 129.22(10) . . ?
C15 N1 H14 113.9(10) . . ?
C3 N1 H14 115.5(10) . . ?
C3 C1 H1A 110.3(10) . . ?
C3 C1 H1B 111.5(13) . . ?
H1A C1 H1B 104.5(16) . . ?
C3 C1 H1C 108.9(11) . . ?
H1A C1 H1C 110.6(15) . . ?
H1B C1 H1C 111.0(17) . . ?
C3 C2 H2A 106.9(11) . . ?
C3 C2 H2B 106.6(13) . . ?
H2A C2 H2B 108.3(16) . . ?
C3 C2 H2C 113.3(9) . . ?
H2A C2 H2C 115.6(14) . . ?
H2B C2 H2C 105.8(15) . . ?
N1 C3 C1 103.66(9) . . ?
N1 C3 C2 111.32(10) . . ?
C1 C3 C2 108.29(11) . . ?
N1 C3 C4 110.60(8) . . ?
C1 C3 C4 112.16(10) . . ?
C2 C3 C4 110.61(9) . . ?
C5 C4 C10 118.34(10) . . ?
C5 C4 C3 120.75(10) . . ?
C10 C4 C3 120.82(10) . . ?
C4 C5 C6 122.66(11) . . ?
C4 C5 H5 120.6(10) . . ?
C6 C5 H5 116.7(11) . . ?
C8 C6 C5 118.28(11) . . ?
C8 C6 C7 120.45(11) . . ?
C5 C6 C7 121.27(12) . . ?
C6 C7 H7A 111.1(12) . . ?
C6 C7 H7B 107.8(14) . . ?
H7A C7 H7B 112.6(18) . . ?
C6 C7 H7C 105.2(11) . . ?
H7A C7 H7C 108.2(17) . . ?
H7B C7 H7C 111.6(17) . . ?
C9 C8 C6 120.24(11) . . ?
C9 C8 H8 120.3(10) . . ?
C6 C8 H8 119.2(10) . . ?
C8 C9 C10 121.75(11) . . ?
C8 C9 H9 117.1(9) . . ?
C10 C9 H9 121.1(9) . . ?
C4 C10 C9 118.72(11) . . ?
C4 C10 C11 124.20(10) . . ?
C9 C10 C11 117.08(10) . . ?
C14 C11 C12 111.00(11) . . ?
C14 C11 C10 125.84(10) . . ?
C12 C11 C10 123.05(10) . . ?
C13 C12 C11 113.08(11) . . ?
C13 C12 H12 123.7(10) . . ?
C11 C12 H12 123.1(10) . . ?
C12 C13 S1 112.16(10) . . ?
C12 C13 H13 127.3(11) . . ?
S1 C13 H13 120.1(10) . . ?
C11 C14 C15 130.56(10) . . ?
C11 C14 S1 112.20(9) . . ?
C15 C14 S1 117.24(8) . . ?
O1 C15 N1 121.10(10) . . ?
O1 C15 C14 119.88(10) . . ?
N1 C15 C14 119.01(9) . . ?

loop_
_geom_bond_atom_site_label_1
_geom_bond_atom_site_label_2
_geom_bond_distance
_geom_bond_site_symmetry_2
_geom_bond_publ_flag
S1 C13 1.7114(15) . ?
S1 C14 1.7191(14) . ?
O1 C15 1.2499(13) . ?
N1 C15 1.3390(15) . ?
N1 C3 1.4860(15) . ?
N1 H14 0.885(16) . ?
C1 C3 1.5291(17) . ?
C1 H1A 0.934(19) . ?
C1 H1B 0.91(2) . ?
C1 H1C 1.024(19) . ?
C2 C3 1.531(2) . ?
C2 H2A 0.980(18) . ?
C2 H2B 0.944(19) . ?
C2 H2C 0.971(16) . ?
C3 C4 1.5376(17) . ?
C4 C5 1.3954(17) . ?
C4 C10 1.4078(16) . ?
C5 C6 1.3972(17) . ?
C5 H5 0.913(17) . ?
C6 C8 1.3912(18) . ?
C6 C7 1.4991(18) . ?
C7 H7A 0.97(2) . ?
C7 H7B 0.95(2) . ?
C7 H7C 1.01(2) . ?
C8 C9 1.3768(18) . ?
C8 H8 0.966(16) . ?
C9 C10 1.4083(16) . ?
C9 H9 0.937(15) . ?
C10 C11 1.4646(16) . ?
C11 C14 1.3835(16) . ?
C11 C12 1.4273(17) . ?
C12 C13 1.3625(19) . ?
C12 H12 0.926(16) . ?
C13 H13 0.947(18) . ?
C14 C15 1.4656(16) . ?
